data_1552067
loop_
_publ_author_name
'Gang Liu'
'Morgan E. Shirley'
'Khoi N. Van'
'Rae Lynn McFarlin'
'Daniel Romo'

_publ_section_title
;
 Rapid assembly of complex cyclopentanes employing chiral,
 alpha,beta-unsaturated acylammonium intermediates
;
_journal_name_full 'Nature Chemistry'
_journal_page_first 1049
_journal_page_last 1057
_journal_paper_doi 10.1038/nchem.1788
_journal_volume 5
_journal_year 2013
_chemical_absolute_configuration ad
_chemical_formula_sum 'C14 H18 O6'
_chemical_formula_weight 282.28
_space_group_IT_number 19
_space_group_name_Hall 'P 2ac 2ab'
_space_group_name_H-M_alt 'P 21 21 21'
_symmetry_cell_setting orthorhombic
_symmetry_space_group_name_H-M 'P 21 21 21'
_atom_sites_solution_hydrogens geom
_atom_sites_solution_primary direct
_atom_sites_solution_secondary difmap
_cell_angle_alpha 90.00
_cell_angle_beta 90.00
_cell_angle_gamma 90.00
_cell_formula_units_Z 4
_cell_length_a 8.9133(3)
_cell_length_b 12.1780(5)
_cell_length_c 12.9803(5)
_cell_measurement_reflns_used 9338
_cell_measurement_temperature 110(2)
_cell_measurement_theta_max 62.26
_cell_measurement_theta_min 4.98
_cell_volume 1408.96(9)
_computing_cell_refinement
; 
  CELL-NOW (Sheldrick, 2003) and SAINT (BRUKER-NONIUS, 2003) 
;
_computing_data_collection 'FRAMBO (BRUKER-NONIUS, 2003)'
_computing_data_reduction 'Bruker APEX2'
_computing_molecular_graphics Olex2
_computing_publication_material 'Bruker SHELXTL'
_computing_structure_refinement 'SHELXL-97 (Sheldrick, 2008)'
_computing_structure_solution 'SHELXS-97 (Sheldrick, 2008)'
_diffrn_ambient_temperature 110(2)
_diffrn_measured_fraction_theta_full 0.993
_diffrn_measured_fraction_theta_max 0.993
_diffrn_measurement_device_type 'BRUKER GADDS D8 Discover'
_diffrn_measurement_method 'phi and omega scans'
_diffrn_radiation_monochromator graphite
_diffrn_radiation_source 'fine-focus sealed tube'
_diffrn_radiation_type CuK\a
_diffrn_radiation_wavelength 1.54178
_diffrn_reflns_av_R_equivalents 0.0521
_diffrn_reflns_av_sigmaI/netI 0.0219
_diffrn_reflns_limit_h_max 10
_diffrn_reflns_limit_h_min -10
_diffrn_reflns_limit_k_max 12
_diffrn_reflns_limit_k_min -13
_diffrn_reflns_limit_l_max 14
_diffrn_reflns_limit_l_min -14
_diffrn_reflns_number 28220
_diffrn_reflns_theta_full 60.00
_diffrn_reflns_theta_max 60.00
_diffrn_reflns_theta_min 4.98
_diffrn_standards_decay_% 0
_diffrn_standards_interval_count 0
_diffrn_standards_number 0
_exptl_absorpt_coefficient_mu 0.878
_exptl_absorpt_correction_T_max 0.9826
_exptl_absorpt_correction_T_min 0.8302
_exptl_absorpt_correction_type multi-scan
_exptl_absorpt_process_details 'SADABS; (Sheldrick, 2006)'
_exptl_crystal_colour colorless
_exptl_crystal_density_diffrn 1.331
_exptl_crystal_density_method 'not measured'
_exptl_crystal_description block
_exptl_crystal_F_000 600
_exptl_crystal_size_max 0.22
_exptl_crystal_size_mid 0.09
_exptl_crystal_size_min 0.02
_refine_diff_density_max 0.354
_refine_diff_density_min -0.198
_refine_diff_density_rms 0.046
_refine_ls_abs_structure_details 'Flack H D (1983), Acta Cryst. A39, 876-881'
_refine_ls_abs_structure_Flack -0.2(2)
_refine_ls_extinction_method none
_refine_ls_goodness_of_fit_ref 1.082
_refine_ls_hydrogen_treatment constr
_refine_ls_matrix_type full
_refine_ls_number_parameters 185
_refine_ls_number_reflns 2069
_refine_ls_number_restraints 0
_refine_ls_restrained_S_all 1.082
_refine_ls_R_factor_all 0.0335
_refine_ls_R_factor_gt 0.0309
_refine_ls_shift/su_max 0.000
_refine_ls_shift/su_mean 0.000
_refine_ls_structure_factor_coef Fsqd
_refine_ls_weighting_details 'calc w=1/[\s^2^(Fo^2^)+(0.0606P)^2^+0.0000P] where P=(Fo^2^+2Fc^2^)/3'
_refine_ls_weighting_scheme calc
_refine_ls_wR_factor_gt 0.0823
_refine_ls_wR_factor_ref 0.0833
_reflns_number_gt 1889
_reflns_number_total 2069
_reflns_threshold_expression >2sigma(I)
_cod_data_source_file nchem.1788-s5.cif
_cod_data_source_block drb
_cod_depositor_comments
;
The following automatic conversions were performed:

data item '_symmetry_cell_setting' value 'Orthorhombic' was changed
to 'orthorhombic' in accordance with the built-in table derived from
the CIF Core dictionary named 'cif_core.dic' version 2.4.5 last
updated on 2014-11-21.

Automatic conversion script
Id: cif_fix_values 6909 2019-04-08 15:41:33Z antanas 
;
_cod_original_sg_symbol_H-M P2(1)2(1)2(1)
_cod_database_code 1552067

loop_
_symmetry_equiv_pos_as_xyz
'x, y, z'
'-x+1/2, -y, z+1/2'
'-x, y+1/2, -z+1/2'
'x+1/2, -y+1/2, -z'

loop_
_atom_site_label
_atom_site_type_symbol
_atom_site_fract_x
_atom_site_fract_y
_atom_site_fract_z
_atom_site_U_iso_or_equiv
_atom_site_adp_type
_atom_site_occupancy
_atom_site_symmetry_multiplicity
_atom_site_calc_flag
_atom_site_refinement_flags
_atom_site_disorder_assembly
_atom_site_disorder_group
C1 C 0.9124(2) -0.02365(17) 0.30964(17) 0.0278(5) Uani 1 1 d . . .
C2 C 0.9367(2) 0.07726(15) 0.24252(15) 0.0224(4) Uani 1 1 d . . .
H2 H 0.9926 0.0637 0.1769 0.027 Uiso 1 1 calc R . .
C3 C 1.0333(2) 0.11837(15) 0.33302(15) 0.0242(4) Uani 1 1 d . . .
C4 C 1.2006(3) 0.12541(18) 0.32483(18) 0.0344(5) Uani 1 1 d . . .
H4A H 1.2439 0.1347 0.3937 0.052 Uiso 1 1 calc R . .
H4B H 1.2280 0.1884 0.2817 0.052 Uiso 1 1 calc R . .
H4C H 1.2395 0.0578 0.2937 0.052 Uiso 1 1 calc R . .
C5 C 0.7993(2) 0.15422(16) 0.23274(14) 0.0209(4) Uani 1 1 d . . .
H5 H 0.7068 0.1105 0.2180 0.025 Uiso 1 1 calc R . .
C6 C 0.7898(2) 0.20680(14) 0.34290(14) 0.0197(4) Uani 1 1 d . . .
C7 C 0.9541(2) 0.21729(15) 0.37756(15) 0.0224(4) Uani 1 1 d . . .
H7A H 0.9989 0.2861 0.3510 0.027 Uiso 1 1 calc R . .
H7B H 0.9612 0.2173 0.4537 0.027 Uiso 1 1 calc R . .
C8 C 0.8260(2) 0.23636(15) 0.14858(15) 0.0252(5) Uani 1 1 d . . .
H8 H 0.9067 0.2866 0.1568 0.030 Uiso 1 1 calc R . .
C9 C 0.7444(3) 0.24340(18) 0.06342(15) 0.0313(5) Uani 1 1 d . . .
H9 H 0.6580 0.1979 0.0596 0.038 Uiso 1 1 calc R . .
C10 C 0.7747(3) 0.3153(2) -0.02655(18) 0.0439(6) Uani 1 1 d . . .
H10A H 0.8079 0.2703 -0.0849 0.066 Uiso 1 1 calc R . .
H10B H 0.8534 0.3682 -0.0088 0.066 Uiso 1 1 calc R . .
H10C H 0.6829 0.3547 -0.0454 0.066 Uiso 1 1 calc R . .
C11 C 0.7020(2) 0.13691(15) 0.42100(15) 0.0207(4) Uani 1 1 d . . .
C12 C 0.5329(3) -0.00754(17) 0.44888(17) 0.0324(5) Uani 1 1 d . . .
H12A H 0.4690 -0.0586 0.4104 0.049 Uiso 1 1 calc R . .
H12B H 0.4704 0.0381 0.4938 0.049 Uiso 1 1 calc R . .
H12C H 0.6045 -0.0491 0.4908 0.049 Uiso 1 1 calc R . .
C13 C 0.7142(2) 0.31973(16) 0.34059(14) 0.0225(4) Uani 1 1 d . . .
C14 C 0.4819(2) 0.41152(16) 0.33338(17) 0.0277(5) Uani 1 1 d . . .
H14A H 0.5216 0.4607 0.2801 0.042 Uiso 1 1 calc R . .
H14B H 0.4913 0.4467 0.4010 0.042 Uiso 1 1 calc R . .
H14C H 0.3759 0.3961 0.3193 0.042 Uiso 1 1 calc R . .
O1 O 0.98974(17) 0.01586(11) 0.39232(10) 0.0300(4) Uani 1 1 d . . .
O2 O 0.85131(18) -0.11064(11) 0.30340(12) 0.0344(4) Uani 1 1 d . . .
O3 O 0.71266(16) 0.15093(11) 0.51248(10) 0.0282(4) Uani 1 1 d . . .
O4 O 0.61405(16) 0.06216(11) 0.37709(10) 0.0243(3) Uani 1 1 d . . .
O5 O 0.77940(16) 0.40545(11) 0.34580(12) 0.0326(4) Uani 1 1 d . . .
O6 O 0.56607(14) 0.30950(10) 0.33294(11) 0.0252(3) Uani 1 1 d . . .

loop_
_atom_site_aniso_label
_atom_site_aniso_U_11
_atom_site_aniso_U_22
_atom_site_aniso_U_33
_atom_site_aniso_U_23
_atom_site_aniso_U_13
_atom_site_aniso_U_12
C1 0.0286(12) 0.0247(11) 0.0303(11) -0.0020(8) -0.0015(9) 0.0057(9)
C2 0.0247(11) 0.0195(11) 0.0228(10) -0.0035(8) 0.0015(8) 0.0019(8)
C3 0.0249(11) 0.0204(10) 0.0272(10) 0.0005(8) -0.0004(9) 0.0023(8)
C4 0.0250(12) 0.0351(12) 0.0431(12) -0.0117(10) -0.0021(10) 0.0066(9)
C5 0.0223(10) 0.0187(10) 0.0217(9) -0.0014(7) -0.0021(8) -0.0001(8)
C6 0.0210(10) 0.0162(9) 0.0218(9) -0.0022(8) -0.0013(8) 0.0016(7)
C7 0.0215(10) 0.0201(10) 0.0256(10) -0.0048(8) -0.0026(8) 0.0014(8)
C8 0.0307(12) 0.0189(10) 0.0259(10) -0.0010(8) 0.0050(9) -0.0012(8)
C9 0.0347(13) 0.0290(12) 0.0301(11) 0.0047(9) 0.0004(10) 0.0054(9)
C10 0.0614(17) 0.0365(13) 0.0340(12) 0.0029(10) -0.0006(12) 0.0086(12)
C11 0.0203(10) 0.0164(10) 0.0253(11) -0.0007(8) -0.0020(9) 0.0046(8)
C12 0.0402(13) 0.0247(11) 0.0324(11) 0.0079(9) 0.0068(10) -0.0055(9)
C13 0.0235(11) 0.0226(11) 0.0214(9) 0.0000(8) -0.0015(8) 0.0010(8)
C14 0.0245(11) 0.0234(10) 0.0352(11) 0.0064(9) 0.0016(9) 0.0097(8)
O1 0.0371(9) 0.0238(8) 0.0292(8) 0.0008(6) -0.0028(7) 0.0041(6)
O2 0.0364(9) 0.0207(8) 0.0460(9) -0.0006(6) -0.0025(7) 0.0011(7)
O3 0.0288(8) 0.0342(9) 0.0217(8) -0.0021(6) 0.0012(6) 0.0031(6)
O4 0.0300(8) 0.0203(7) 0.0225(7) 0.0034(5) 0.0024(6) -0.0056(6)
O5 0.0266(8) 0.0181(8) 0.0530(9) -0.0018(7) -0.0016(7) -0.0006(6)
O6 0.0207(8) 0.0207(7) 0.0342(7) 0.0021(6) -0.0018(6) 0.0033(5)

loop_
_atom_type_symbol
_atom_type_description
_atom_type_scat_dispersion_real
_atom_type_scat_dispersion_imag
_atom_type_scat_source
C C 0.0181 0.0091 'International Tables Vol C Tables 4.2.6.8 and 6.1.1.4'
H H 0.0000 0.0000 'International Tables Vol C Tables 4.2.6.8 and 6.1.1.4'
O O 0.0492 0.0322 'International Tables Vol C Tables 4.2.6.8 and 6.1.1.4'

loop_
_geom_angle_atom_site_label_1
_geom_angle_atom_site_label_2
_geom_angle_atom_site_label_3
_geom_angle
_geom_angle_site_symmetry_1
_geom_angle_site_symmetry_3
O2 C1 O1 126.7(2) . .
O2 C1 C2 137.96(19) . .
O1 C1 C2 95.37(16) . .
C1 C2 C3 84.58(15) . .
C1 C2 C5 115.05(17) . .
C3 C2 C5 107.95(15) . .
C1 C2 H2 115.1 . .
C3 C2 H2 115.1 . .
C5 C2 H2 115.1 . .
C4 C3 C7 116.54(16) . .
C4 C3 O1 109.77(17) . .
C7 C3 O1 110.01(15) . .
C4 C3 C2 121.42(17) . .
C7 C3 C2 106.83(16) . .
O1 C3 C2 88.64(14) . .
C3 C4 H4A 109.5 . .
C3 C4 H4B 109.5 . .
H4A C4 H4B 109.5 . .
C3 C4 H4C 109.5 . .
H4A C4 H4C 109.5 . .
H4B C4 H4C 109.5 . .
C8 C5 C2 109.77(16) . .
C8 C5 C6 113.59(15) . .
C2 C5 C6 102.44(14) . .
C8 C5 H5 110.3 . .
C2 C5 H5 110.3 . .
C6 C5 H5 110.3 . .
C13 C6 C11 106.65(15) . .
C13 C6 C7 110.48(15) . .
C11 C6 C7 109.73(15) . .
C13 C6 C5 111.87(15) . .
C11 C6 C5 113.74(15) . .
C7 C6 C5 104.41(15) . .
C3 C7 C6 105.48(15) . .
C3 C7 H7A 110.6 . .
C6 C7 H7A 110.6 . .
C3 C7 H7B 110.6 . .
C6 C7 H7B 110.6 . .
H7A C7 H7B 108.8 . .
C9 C8 C5 124.27(18) . .
C9 C8 H8 117.9 . .
C5 C8 H8 117.9 . .
C8 C9 C10 126.5(2) . .
C8 C9 H9 116.8 . .
C10 C9 H9 116.8 . .
C9 C10 H10A 109.5 . .
C9 C10 H10B 109.5 . .
H10A C10 H10B 109.5 . .
C9 C10 H10C 109.5 . .
H10A C10 H10C 109.5 . .
H10B C10 H10C 109.5 . .
O3 C11 O4 124.49(18) . .
O3 C11 C6 122.15(18) . .
O4 C11 C6 113.35(16) . .
O4 C12 H12A 109.5 . .
O4 C12 H12B 109.5 . .
H12A C12 H12B 109.5 . .
O4 C12 H12C 109.5 . .
H12A C12 H12C 109.5 . .
H12B C12 H12C 109.5 . .
O5 C13 O6 124.60(17) . .
O5 C13 C6 124.67(17) . .
O6 C13 C6 110.73(16) . .
O6 C14 H14A 109.5 . .
O6 C14 H14B 109.5 . .
H14A C14 H14B 109.5 . .
O6 C14 H14C 109.5 . .
H14A C14 H14C 109.5 . .
H14B C14 H14C 109.5 . .
C1 O1 C3 91.18(14) . .
C11 O4 C12 114.75(16) . .
C13 O6 C14 115.65(15) . .

loop_
_geom_bond_atom_site_label_1
_geom_bond_atom_site_label_2
_geom_bond_distance
_geom_bond_site_symmetry_2
C1 O2 1.194(3) .
C1 O1 1.363(3) .
C1 C2 1.522(3) .
C2 C3 1.540(3) .
C2 C5 1.547(3) .
C2 H2 1.0000 .
C3 C4 1.498(3) .
C3 C7 1.511(3) .
C3 O1 1.517(2) .
C4 H4A 0.9800 .
C4 H4B 0.9800 .
C4 H4C 0.9800 .
C5 C8 1.500(3) .
C5 C6 1.569(3) .
C5 H5 1.0000 .
C6 C13 1.532(3) .
C6 C11 1.537(3) .
C6 C7 1.538(3) .
C7 H7A 0.9900 .
C7 H7B 0.9900 .
C8 C9 1.326(3) .
C8 H8 0.9500 .
C9 C10 1.484(3) .
C9 H9 0.9500 .
C10 H10A 0.9800 .
C10 H10B 0.9800 .
C10 H10C 0.9800 .
C11 O3 1.203(2) .
C11 O4 1.330(2) .
C12 O4 1.453(2) .
C12 H12A 0.9800 .
C12 H12B 0.9800 .
C12 H12C 0.9800 .
C13 O5 1.196(2) .
C13 O6 1.330(2) .
C14 O6 1.451(2) .
C14 H14A 0.9800 .
C14 H14B 0.9800 .
C14 H14C 0.9800 .

loop_
_geom_torsion_atom_site_label_1
_geom_torsion_atom_site_label_2
_geom_torsion_atom_site_label_3
_geom_torsion_atom_site_label_4
_geom_torsion
_geom_torsion_site_symmetry_1
_geom_torsion_site_symmetry_2
_geom_torsion_site_symmetry_3
_geom_torsion_site_symmetry_4
O2 C1 C2 C3 -176.3(3) . . . .
O1 C1 C2 C3 3.74(15) . . . .
O2 C1 C2 C5 76.4(3) . . . .
O1 C1 C2 C5 -103.56(17) . . . .
C1 C2 C3 C4 109.1(2) . . . .
C5 C2 C3 C4 -136.29(19) . . . .
C1 C2 C3 C7 -113.85(16) . . . .
C5 C2 C3 C7 0.7(2) . . . .
C1 C2 C3 O1 -3.35(13) . . . .
C5 C2 C3 O1 111.26(15) . . . .
C1 C2 C5 C8 -168.24(16) . . . .
C3 C2 C5 C8 99.37(18) . . . .
C1 C2 C5 C6 70.78(19) . . . .
C3 C2 C5 C6 -21.61(19) . . . .
C8 C5 C6 C13 35.5(2) . . . .
C2 C5 C6 C13 153.82(15) . . . .
C8 C5 C6 C11 156.42(16) . . . .
C2 C5 C6 C11 -85.27(18) . . . .
C8 C5 C6 C7 -83.99(19) . . . .
C2 C5 C6 C7 34.32(18) . . . .
C4 C3 C7 C6 160.63(18) . . . .
O1 C3 C7 C6 -73.63(19) . . . .
C2 C3 C7 C6 21.2(2) . . . .
C13 C6 C7 C3 -155.31(15) . . . .
C11 C6 C7 C3 87.38(18) . . . .
C5 C6 C7 C3 -34.88(19) . . . .
C2 C5 C8 C9 116.8(2) . . . .
C6 C5 C8 C9 -129.2(2) . . . .
C5 C8 C9 C10 -173.5(2) . . . .
C13 C6 C11 O3 -73.8(2) . . . .
C7 C6 C11 O3 45.9(2) . . . .
C5 C6 C11 O3 162.38(18) . . . .
C13 C6 C11 O4 105.39(17) . . . .
C7 C6 C11 O4 -134.93(16) . . . .
C5 C6 C11 O4 -18.4(2) . . . .
C11 C6 C13 O5 132.2(2) . . . .
C7 C6 C13 O5 13.0(3) . . . .
C5 C6 C13 O5 -102.8(2) . . . .
C11 C6 C13 O6 -47.2(2) . . . .
C7 C6 C13 O6 -166.39(15) . . . .
C5 C6 C13 O6 77.8(2) . . . .
O2 C1 O1 C3 176.3(2) . . . .
C2 C1 O1 C3 -3.78(15) . . . .
C4 C3 O1 C1 -119.34(18) . . . .
C7 C3 O1 C1 111.15(16) . . . .
C2 C3 O1 C1 3.72(15) . . . .
O3 C11 O4 C12 -2.6(3) . . . .
C6 C11 O4 C12 178.25(16) . . . .
O5 C13 O6 C14 -1.3(3) . . . .
C6 C13 O6 C14 178.11(15) . . . .
